data_7111439
loop_
_publ_author_name
'Gudat, Dietrich'
'Gans-Eichler, Timo'
'Nieger, Martin'

_publ_section_title
;
 Synthesis and unprecedented oxidation of a cationic Sb-analogue of an
 Arduengo's carbene
;
_journal_issue 21
_journal_name_full 'Chemical Communications'
_journal_page_first 2434
_journal_page_last 2435
_journal_paper_doi 10.1039/b409657f
_journal_year 2004
_chemical_formula_moiety 'C10 H20 Cl4 N2 Sb2'
_chemical_formula_sum 'C10 H20 Cl4 N2 Sb2'
_chemical_formula_weight 553.58
_chemical_name_common
;1,3-Di-tert.butyl-2-chloro-1,3,2-diazastibolenium
tetrachloroantmonate
;
_chemical_name_systematic
;
1,3-Di-tert.butyl-2-chloro-1,3,2-diazastibolenium
tetrachloroantmonate
;
_space_group_IT_number 14
_symmetry_cell_setting monoclinic
_symmetry_Int_Tables_number 14
_symmetry_space_group_name_Hall '-P 2yn'
_symmetry_space_group_name_H-M 'P 1 21/n 1'
_atom_sites_solution_hydrogens geom
_atom_sites_solution_primary direct
_atom_sites_solution_secondary difmap
_audit_creation_method SHELXL-97
_cell_angle_alpha 90.00
_cell_angle_beta 114.408(1)
_cell_angle_gamma 90.00
_cell_formula_units_Z 4
_cell_length_a 10.1078(1)
_cell_length_b 19.5200(2)
_cell_length_c 10.2340(1)
_cell_measurement_reflns_used 4177
_cell_measurement_temperature 123(2)
_cell_measurement_theta_max 27.5
_cell_measurement_theta_min 1
_cell_volume 1838.75(3)
_computing_cell_refinement DENZO-SMN
_computing_data_collection Collect
_computing_data_reduction DENZO-SMN
_computing_molecular_graphics XP
_computing_publication_material 'SHELXL-97 (Sheldrick, 1997)'
_computing_structure_refinement 'SHELXL-97 (Sheldrick, 1997)'
_computing_structure_solution 'SHELXS-97 (Sheldrick, 1990)'
_diffrn_ambient_temperature 123(2)
_diffrn_measured_fraction_theta_full 0.997
_diffrn_measured_fraction_theta_max 0.997
_diffrn_measurement_device_type 'Nonius KappaCCD'
_diffrn_measurement_method 'rotation in phi and omega, 1 deg.'
_diffrn_radiation_monochromator graphite
_diffrn_radiation_source 'fine-focus sealed tube'
_diffrn_radiation_type MoK\a
_diffrn_radiation_wavelength 0.71073
_diffrn_reflns_av_R_equivalents 0.0408
_diffrn_reflns_av_sigmaI/netI 0.0217
_diffrn_reflns_limit_h_max 12
_diffrn_reflns_limit_h_min -12
_diffrn_reflns_limit_k_max 23
_diffrn_reflns_limit_k_min -23
_diffrn_reflns_limit_l_max 12
_diffrn_reflns_limit_l_min -12
_diffrn_reflns_number 16986
_diffrn_reflns_theta_full 25.00
_diffrn_reflns_theta_max 25.00
_diffrn_reflns_theta_min 2.38
_diffrn_standards_decay_% none
_exptl_absorpt_coefficient_mu 3.506
_exptl_absorpt_correction_T_max 0.3297
_exptl_absorpt_correction_T_min 0.2458
_exptl_absorpt_correction_type 'empirical from multiple refl.'
_exptl_absorpt_process_details 'MULABS (Platon, cf. Blessing, 1995)'
_exptl_crystal_colour yellow
_exptl_crystal_density_diffrn 2.000
_exptl_crystal_density_meas ?
_exptl_crystal_density_method 'not measured'
_exptl_crystal_description blocks
_exptl_crystal_F_000 1056
_exptl_crystal_size_max 0.60
_exptl_crystal_size_mid 0.40
_exptl_crystal_size_min 0.30
_refine_diff_density_max 0.556
_refine_diff_density_min -0.438
_refine_diff_density_rms 0.078
_refine_ls_extinction_method none
_refine_ls_goodness_of_fit_ref 1.214
_refine_ls_hydrogen_treatment riding
_refine_ls_matrix_type full
_refine_ls_number_parameters 163
_refine_ls_number_reflns 3213
_refine_ls_number_restraints 0
_refine_ls_restrained_S_all 1.214
_refine_ls_R_factor_all 0.0192
_refine_ls_R_factor_gt 0.0180
_refine_ls_shift/su_max 0.002
_refine_ls_shift/su_mean 0.000
_refine_ls_structure_factor_coef Fsqd
_refine_ls_weighting_details 'calc w=1/[\s^2^(Fo^2^)+(0.0065P)^2^+1.9532P] where P=(Fo^2^+2Fc^2^)/3'
_refine_ls_weighting_scheme calc
_refine_ls_wR_factor_gt 0.0416
_refine_ls_wR_factor_ref 0.0419
_reflns_number_gt 3115
_reflns_number_total 3213
_reflns_threshold_expression >2sigma(I)
_cod_data_source_file b409657fsup1.cif
_cod_data_source_block gudat62m
_cod_depositor_comments
;
The following automatic conversions were performed:

'_exptl_crystal_density_meas' value 'none' was changed to '?' - the
value is perceived as not measured.

Automatic conversion script
Id: cif_fix_values 3008 2015-01-20 13:52:24Z robertas 
;
_cod_original_sg_symbol_H-M P2(1)/n
_cod_database_code 7111439

loop_
_symmetry_equiv_pos_as_xyz
'x, y, z'
'-x+1/2, y+1/2, -z+1/2'
'-x, -y, -z'
'x-1/2, -y-1/2, z-1/2'

loop_
_atom_site_label
_atom_site_type_symbol
_atom_site_fract_x
_atom_site_fract_y
_atom_site_fract_z
_atom_site_U_iso_or_equiv
_atom_site_adp_type
_atom_site_occupancy
_atom_site_symmetry_multiplicity
_atom_site_calc_flag
_atom_site_refinement_flags
Sb1 Sb 0.830392(19) 0.097096(9) 0.341584(19) 0.01735(6) Uani 1 1 d .
N1 N 0.8318(2) 0.19929(11) 0.3762(2) 0.0162(4) Uani 1 1 d .
C1 C 0.8289(3) 0.23692(14) 0.2637(3) 0.0216(6) Uani 1 1 d .
H1 H 0.8319 0.2856 0.2671 0.026 Uiso 1 1 calc R
C2 C 0.8214(3) 0.20205(14) 0.1458(3) 0.0213(6) Uani 1 1 d .
H2 H 0.8201 0.2252 0.0637 0.026 Uiso 1 1 calc R
N2 N 0.8159(2) 0.13287(11) 0.1506(2) 0.0167(5) Uani 1 1 d .
C11 C 0.8215(3) 0.23284(14) 0.5034(3) 0.0182(5) Uani 1 1 d .
C12 C 0.8438(3) 0.17866(15) 0.6171(3) 0.0261(6) Uani 1 1 d .
H12A H 0.9415 0.1592 0.6487 0.039 Uiso 1 1 calc R
H12B H 0.7714 0.1423 0.5768 0.039 Uiso 1 1 calc R
H12C H 0.8329 0.1995 0.6992 0.039 Uiso 1 1 calc R
C13 C 0.9371(4) 0.28840(17) 0.5621(3) 0.0351(7) Uani 1 1 d .
H13A H 0.9211 0.3231 0.4879 0.053 Uiso 1 1 calc R
H13B H 1.0335 0.2679 0.5900 0.053 Uiso 1 1 calc R
H13C H 0.9310 0.3098 0.6460 0.053 Uiso 1 1 calc R
C14 C 0.6698(3) 0.26388(19) 0.4548(3) 0.0369(8) Uani 1 1 d .
H14A H 0.6557 0.2987 0.3813 0.055 Uiso 1 1 calc R
H14B H 0.6598 0.2850 0.5371 0.055 Uiso 1 1 calc R
H14C H 0.5967 0.2278 0.4149 0.055 Uiso 1 1 calc R
C21 C 0.7997(3) 0.09076(14) 0.0227(3) 0.0201(6) Uani 1 1 d .
C22 C 0.7833(3) 0.01590(15) 0.0571(3) 0.0245(6) Uani 1 1 d .
H22A H 0.8707 0.0012 0.1397 0.037 Uiso 1 1 calc R
H22B H 0.7700 -0.0127 -0.0261 0.037 Uiso 1 1 calc R
H22C H 0.6985 0.0112 0.0798 0.037 Uiso 1 1 calc R
C23 C 0.9354(3) 0.10044(16) -0.0051(3) 0.0260(6) Uani 1 1 d .
H23A H 1.0207 0.0849 0.0787 0.039 Uiso 1 1 calc R
H23B H 0.9464 0.1490 -0.0225 0.039 Uiso 1 1 calc R
H23C H 0.9263 0.0736 -0.0893 0.039 Uiso 1 1 calc R
C24 C 0.6637(3) 0.11316(16) -0.1067(3) 0.0273(6) Uani 1 1 d .
H24A H 0.6740 0.1611 -0.1294 0.041 Uiso 1 1 calc R
H24B H 0.5787 0.1084 -0.0845 0.041 Uiso 1 1 calc R
H24C H 0.6511 0.0843 -0.1894 0.041 Uiso 1 1 calc R
Sb2 Sb 0.356744(18) 0.078880(9) 0.503638(18) 0.01707(6) Uani 1 1 d .
Cl1 Cl 0.50059(7) 0.05228(4) 0.33816(8) 0.02823(16) Uani 1 1 d .
Cl2 Cl 0.20746(8) 0.09073(4) 0.64756(8) 0.02711(16) Uani 1 1 d .
Cl3 Cl 0.23623(8) 0.17527(3) 0.35239(7) 0.02876(16) Uani 1 1 d .
Cl4 Cl 0.17892(7) 0.00207(3) 0.35206(7) 0.02129(14) Uani 1 1 d .

loop_
_atom_site_aniso_label
_atom_site_aniso_U_11
_atom_site_aniso_U_22
_atom_site_aniso_U_33
_atom_site_aniso_U_23
_atom_site_aniso_U_13
_atom_site_aniso_U_12
Sb1 0.02468(10) 0.01348(10) 0.01702(10) 0.00020(7) 0.01176(8) 0.00004(7)
N1 0.0185(11) 0.0135(11) 0.0158(11) -0.0013(9) 0.0064(9) -0.0001(8)
C1 0.0279(14) 0.0154(13) 0.0184(14) 0.0028(11) 0.0065(12) -0.0004(11)
C2 0.0277(14) 0.0180(14) 0.0186(14) 0.0035(11) 0.0098(12) -0.0008(11)
N2 0.0176(10) 0.0195(12) 0.0128(11) -0.0010(9) 0.0058(9) -0.0016(9)
C11 0.0196(13) 0.0170(13) 0.0157(13) -0.0032(11) 0.0051(11) 0.0029(10)
C12 0.0351(16) 0.0243(15) 0.0208(15) -0.0013(12) 0.0134(13) 0.0016(12)
C13 0.0476(19) 0.0331(18) 0.0221(16) -0.0105(14) 0.0121(15) -0.0184(15)
C14 0.0292(16) 0.053(2) 0.0240(16) -0.0040(15) 0.0062(13) 0.0205(15)
C21 0.0242(14) 0.0227(14) 0.0142(14) -0.0044(11) 0.0088(12) -0.0018(11)
C22 0.0301(15) 0.0231(15) 0.0216(15) -0.0062(12) 0.0120(12) -0.0034(12)
C23 0.0268(15) 0.0331(17) 0.0210(15) -0.0058(13) 0.0126(13) -0.0030(12)
C24 0.0268(15) 0.0302(16) 0.0182(15) -0.0050(13) 0.0026(12) 0.0023(12)
Sb2 0.01851(10) 0.01549(10) 0.01486(10) -0.00049(7) 0.00453(8) -0.00253(7)
Cl1 0.0266(3) 0.0334(4) 0.0265(4) 0.0068(3) 0.0127(3) -0.0002(3)
Cl2 0.0385(4) 0.0205(3) 0.0285(4) -0.0048(3) 0.0199(3) -0.0029(3)
Cl3 0.0444(4) 0.0158(3) 0.0217(4) 0.0024(3) 0.0094(3) 0.0030(3)
Cl4 0.0231(3) 0.0177(3) 0.0195(3) -0.0035(3) 0.0051(3) -0.0038(2)

loop_
_atom_type_symbol
_atom_type_description
_atom_type_scat_dispersion_real
_atom_type_scat_dispersion_imag
_atom_type_scat_source
C C 0.0033 0.0016 'International Tables Vol C Tables 4.2.6.8 and 6.1.1.4'
H H 0.0000 0.0000 'International Tables Vol C Tables 4.2.6.8 and 6.1.1.4'
N N 0.0061 0.0033 'International Tables Vol C Tables 4.2.6.8 and 6.1.1.4'
Cl Cl 0.1484 0.1585 'International Tables Vol C Tables 4.2.6.8 and 6.1.1.4'
Sb Sb -0.5866 1.5461 'International Tables Vol C Tables 4.2.6.8 and 6.1.1.4'

loop_
_geom_angle_atom_site_label_1
_geom_angle_atom_site_label_2
_geom_angle_atom_site_label_3
_geom_angle
_geom_angle_site_symmetry_1
_geom_angle_site_symmetry_3
N2 Sb1 N1 79.71(9) . .
N2 Sb1 Cl1 113.31(6) . .
N1 Sb1 Cl1 100.92(6) . .
N2 Sb1 Cl2 113.88(6) . 3_656
N1 Sb1 Cl2 165.04(6) . 3_656
Cl1 Sb1 Cl2 68.592(17) . 3_656
N2 Sb1 Cl4 167.76(6) . 3_656
N1 Sb1 Cl4 111.47(6) . 3_656
Cl1 Sb1 Cl4 60.865(15) . 3_656
Cl2 Sb1 Cl4 54.466(15) 3_656 3_656
N2 Sb1 Cl2 117.03(6) . 1_655
N1 Sb1 Cl2 87.48(6) . 1_655
Cl1 Sb1 Cl2 129.660(16) . 1_655
Cl2 Sb1 Cl2 91.365(16) 3_656 1_655
Cl4 Sb1 Cl2 69.815(14) 3_656 1_655
N2 Sb1 Cl4 84.03(6) . 1_655
N1 Sb1 Cl4 121.13(6) . 1_655
Cl1 Sb1 Cl4 137.161(16) . 1_655
Cl2 Sb1 Cl4 68.570(15) 3_656 1_655
Cl4 Sb1 Cl4 93.773(14) 3_656 1_655
Cl2 Sb1 Cl4 51.874(14) 1_655 1_655
C1 N1 C11 121.1(2) . .
C1 N1 Sb1 112.90(17) . .
C11 N1 Sb1 125.74(16) . .
N1 C1 C2 117.1(2) . .
N1 C1 H1 121.4 . .
C2 C1 H1 121.4 . .
N2 C2 C1 117.1(2) . .
N2 C2 H2 121.5 . .
C1 C2 H2 121.5 . .
C2 N2 C21 120.5(2) . .
C2 N2 Sb1 113.09(17) . .
C21 N2 Sb1 126.42(17) . .
N1 C11 C12 108.6(2) . .
N1 C11 C13 109.6(2) . .
C12 C11 C13 110.3(2) . .
N1 C11 C14 108.1(2) . .
C12 C11 C14 109.7(2) . .
C13 C11 C14 110.4(3) . .
C11 C12 H12A 109.5 . .
C11 C12 H12B 109.5 . .
H12A C12 H12B 109.5 . .
C11 C12 H12C 109.5 . .
H12A C12 H12C 109.5 . .
H12B C12 H12C 109.5 . .
C11 C13 H13A 109.5 . .
C11 C13 H13B 109.5 . .
H13A C13 H13B 109.5 . .
C11 C13 H13C 109.5 . .
H13A C13 H13C 109.5 . .
H13B C13 H13C 109.5 . .
C11 C14 H14A 109.5 . .
C11 C14 H14B 109.5 . .
H14A C14 H14B 109.5 . .
C11 C14 H14C 109.5 . .
H14A C14 H14C 109.5 . .
H14B C14 H14C 109.5 . .
N2 C21 C23 108.3(2) . .
N2 C21 C24 109.6(2) . .
C23 C21 C24 111.1(2) . .
N2 C21 C22 107.8(2) . .
C23 C21 C22 110.7(2) . .
C24 C21 C22 109.2(2) . .
C21 C22 H22A 109.5 . .
C21 C22 H22B 109.5 . .
H22A C22 H22B 109.5 . .
C21 C22 H22C 109.5 . .
H22A C22 H22C 109.5 . .
H22B C22 H22C 109.5 . .
C21 C23 H23A 109.5 . .
C21 C23 H23B 109.5 . .
H23A C23 H23B 109.5 . .
C21 C23 H23C 109.5 . .
H23A C23 H23C 109.5 . .
H23B C23 H23C 109.5 . .
C21 C24 H24A 109.5 . .
C21 C24 H24B 109.5 . .
H24A C24 H24B 109.5 . .
C21 C24 H24C 109.5 . .
H24A C24 H24C 109.5 . .
H24B C24 H24C 109.5 . .
Cl4 Sb2 Cl3 91.61(2) . .
Cl4 Sb2 Cl2 88.00(2) . .
Cl3 Sb2 Cl2 92.16(2) . .
Cl4 Sb2 Cl1 85.80(2) . .
Cl3 Sb2 Cl1 90.43(2) . .
Cl2 Sb2 Cl1 173.35(2) . .
Cl4 Sb2 Cl1 83.14(2) . 3_656
Cl3 Sb2 Cl1 173.26(2) . 3_656
Cl2 Sb2 Cl1 91.88(2) . 3_656
Cl1 Sb2 Cl1 84.98(2) . 3_656
Sb2 Cl1 Sb2 95.02(2) . 3_656
Sb2 Cl1 Sb1 135.82(3) . .
Sb2 Cl1 Sb1 87.962(17) 3_656 .

loop_
_geom_bond_atom_site_label_1
_geom_bond_atom_site_label_2
_geom_bond_distance
_geom_bond_site_symmetry_2
Sb1 N2 2.023(2) .
Sb1 N1 2.025(2) .
Sb1 Cl1 3.4326(7) .
Sb1 Cl2 3.6927(7) 3_656
Sb1 Cl4 3.7188(7) 3_656
Sb1 Cl2 3.8057(8) 1_655
Sb1 Cl4 3.9435(7) 1_655
N1 C1 1.356(3) .
N1 C11 1.499(3) .
C1 C2 1.360(4) .
C1 H1 0.9500 .
C2 N2 1.353(3) .
C2 H2 0.9500 .
N2 C21 1.497(3) .
C11 C12 1.519(4) .
C11 C13 1.524(4) .
C11 C14 1.528(4) .
C12 H12A 0.9800 .
C12 H12B 0.9800 .
C12 H12C 0.9800 .
C13 H13A 0.9800 .
C13 H13B 0.9800 .
C13 H13C 0.9800 .
C14 H14A 0.9800 .
C14 H14B 0.9800 .
C14 H14C 0.9800 .
C21 C23 1.523(4) .
C21 C24 1.526(4) .
C21 C22 1.528(4) .
C22 H22A 0.9800 .
C22 H22B 0.9800 .
C22 H22C 0.9800 .
C23 H23A 0.9800 .
C23 H23B 0.9800 .
C23 H23C 0.9800 .
C24 H24A 0.9800 .
C24 H24B 0.9800 .
C24 H24C 0.9800 .
Sb2 Cl4 2.3624(6) .
Sb2 Cl3 2.4210(7) .
Sb2 Cl2 2.5173(7) .
Sb2 Cl1 2.6994(7) .
Sb2 Cl1 3.0538(7) 3_656
Cl1 Sb2 3.0538(7) 3_656

loop_
_geom_hbond_atom_site_label_D
_geom_hbond_atom_site_label_H
_geom_hbond_atom_site_label_A
_geom_hbond_distance_DH
_geom_hbond_distance_HA
_geom_hbond_distance_DA
_geom_hbond_angle_DHA
_geom_hbond_site_symmetry_A
C1 H1 Cl2 0.95 2.76 3.610(3) 148.8 4_665
C12 H12A Cl2 0.98 3.01 3.951(3) 162.2 1_655
C2 H2 Cl3 0.95 2.77 3.655(3) 156.0 4_665
C12 H12B Cl4 0.98 2.90 3.558(3) 125.2 3_656
C22 H22A Cl4 0.98 2.97 3.899(3) 158.2 1_655
C23 H23C Cl4 0.98 2.86 3.815(3) 165.1 3_655

loop_
_geom_torsion_atom_site_label_1
_geom_torsion_atom_site_label_2
_geom_torsion_atom_site_label_3
_geom_torsion_atom_site_label_4
_geom_torsion
_geom_torsion_site_symmetry_1
_geom_torsion_site_symmetry_4
N2 Sb1 N1 C1 -2.54(17) . .
Cl1 Sb1 N1 C1 -114.53(17) . .
Cl2 Sb1 N1 C1 -158.63(17) 3_656 .
Cl4 Sb1 N1 C1 -177.34(16) 3_656 .
Cl2 Sb1 N1 C1 115.52(17) 1_655 .
Cl4 Sb1 N1 C1 73.98(18) 1_655 .
N2 Sb1 N1 C11 171.3(2) . .
Cl1 Sb1 N1 C11 59.35(19) . .
Cl2 Sb1 N1 C11 15.2(4) 3_656 .
Cl4 Sb1 N1 C11 -3.5(2) 3_656 .
Cl2 Sb1 N1 C11 -70.61(18) 1_655 .
Cl4 Sb1 N1 C11 -112.14(17) 1_655 .
C11 N1 C1 C2 -172.4(2) . .
Sb1 N1 C1 C2 1.8(3) . .
N1 C1 C2 N2 0.7(4) . .
C1 C2 N2 C21 176.8(2) . .
C1 C2 N2 Sb1 -2.9(3) . .
N1 Sb1 N2 C2 2.90(18) . .
Cl1 Sb1 N2 C2 100.45(17) . .
Cl2 Sb1 N2 C2 176.34(16) 3_656 .
Cl4 Sb1 N2 C2 159.5(2) 3_656 .
Cl2 Sb1 N2 C2 -78.89(18) 1_655 .
Cl4 Sb1 N2 C2 -120.28(17) 1_655 .
N1 Sb1 N2 C21 -176.8(2) . .
Cl1 Sb1 N2 C21 -79.2(2) . .
Cl2 Sb1 N2 C21 -3.3(2) 3_656 .
Cl4 Sb1 N2 C21 -20.2(4) 3_656 .
Cl2 Sb1 N2 C21 101.45(19) 1_655 .
Cl4 Sb1 N2 C21 60.06(19) 1_655 .
C1 N1 C11 C12 -174.0(2) . .
Sb1 N1 C11 C12 12.5(3) . .
C1 N1 C11 C13 -53.5(3) . .
Sb1 N1 C11 C13 133.1(2) . .
C1 N1 C11 C14 67.0(3) . .
Sb1 N1 C11 C14 -106.5(2) . .
C2 N2 C21 C23 65.2(3) . .
Sb1 N2 C21 C23 -115.2(2) . .
C2 N2 C21 C24 -56.2(3) . .
Sb1 N2 C21 C24 123.5(2) . .
C2 N2 C21 C22 -175.0(2) . .
Sb1 N2 C21 C22 4.6(3) . .
Cl4 Sb2 Cl1 Sb2 -83.46(2) . 3_656
Cl3 Sb2 Cl1 Sb2 -175.05(2) . 3_656
Cl2 Sb2 Cl1 Sb2 -62.0(2) . 3_656
Cl1 Sb2 Cl1 Sb2 0.0 3_656 3_656
Cl4 Sb2 Cl1 Sb1 -175.70(4) . .
Cl3 Sb2 Cl1 Sb1 92.71(4) . .
Cl2 Sb2 Cl1 Sb1 -154.26(19) . .
Cl1 Sb2 Cl1 Sb1 -92.24(4) 3_656 .
N2 Sb1 Cl1 Sb2 -130.20(7) . .
N1 Sb1 Cl1 Sb2 -46.80(7) . .
Cl2 Sb1 Cl1 Sb2 122.07(4) 3_656 .
Cl4 Sb1 Cl1 Sb2 61.82(3) 3_656 .
Cl2 Sb1 Cl1 Sb2 49.04(4) 1_655 .
Cl4 Sb1 Cl1 Sb2 122.46(3) 1_655 .
N2 Sb1 Cl1 Sb2 134.70(7) . 3_656
N1 Sb1 Cl1 Sb2 -141.90(6) . 3_656
Cl2 Sb1 Cl1 Sb2 26.973(16) 3_656 3_656
Cl4 Sb1 Cl1 Sb2 -33.282(14) 3_656 3_656
Cl2 Sb1 Cl1 Sb2 -46.06(3) 1_655 3_656
Cl4 Sb1 Cl1 Sb2 27.36(3) 1_655 3_656
